data_2223813
loop_
_publ_author_name
'Shahwar, Durre'
'Tahir, M. Nawaz'
'Raza, Muhammad Asam'
'Iqbal, Bushra'

_publ_section_title
;
 (5<i>Z</i>)-5-(2-Methylbenzylidene)-3-phenyl-2-thioxo-1,3-thiazolidin-4-one
;
_journal_coeditor_code HB5181
_journal_issue 11
_journal_name_full 'Acta Crystallographica Section E'
_journal_page_first o2917
_journal_paper_doi 10.1107/S1600536809044304
_journal_volume 65
_journal_year 2009
_chemical_formula_iupac 'C17 H13 N O S2'
_chemical_formula_moiety 'C17 H13 N O S2'
_chemical_formula_sum 'C17 H13 N O S2'
_chemical_formula_weight 311.40
_chemical_name_systematic
;
(5<i>Z</i>)-5-(2-Methylbenzylidene)-3-phenyl-2-thioxo-1,3-thiazolidin-4-one
;
_space_group_IT_number 14
_symmetry_cell_setting monoclinic
_symmetry_space_group_name_Hall '-P 2ybc'
_symmetry_space_group_name_H-M 'P 1 21/c 1'
_atom_sites_solution_hydrogens geom
_atom_sites_solution_primary direct
_atom_sites_solution_secondary difmap
_audit_creation_method SHELXL-97
_cell_angle_alpha 90
_cell_angle_beta 93.541(2)
_cell_angle_gamma 90
_cell_formula_units_Z 4
_cell_length_a 9.8317(4)
_cell_length_b 16.6317(6)
_cell_length_c 9.3865(4)
_cell_measurement_reflns_used 3807
_cell_measurement_temperature 296(2)
_cell_measurement_theta_max 28.29
_cell_measurement_theta_min 2.08
_cell_volume 1531.93(11)
_computing_cell_refinement 'SAINT (Bruker, 2007)'
_computing_data_collection 'APEX2 (Bruker, 2007)'
_computing_data_reduction 'SAINT (Bruker, 2007)'
_computing_molecular_graphics 'ORTEP-3 (Farrugia, 1997) and PLATON (Spek, 2009)'
_computing_publication_material
;
WinGX (Farrugia, 1999) and PLATON (Spek, 2009)
;
_computing_structure_refinement 'SHELXL97 (Sheldrick, 2008)'
_computing_structure_solution 'SHELXS97 (Sheldrick, 2008)'
_diffrn_ambient_temperature 296(2)
_diffrn_detector_area_resol_mean 7.40
_diffrn_measured_fraction_theta_full 0.998
_diffrn_measured_fraction_theta_max 0.998
_diffrn_measurement_device_type 'Bruker Kappa APEXII CCD'
_diffrn_measurement_method \w
_diffrn_radiation_monochromator graphite
_diffrn_radiation_source 'fine-focus sealed tube'
_diffrn_radiation_type MoK\a
_diffrn_radiation_wavelength 0.71073
_diffrn_reflns_av_R_equivalents 0.0281
_diffrn_reflns_av_sigmaI/netI 0.0258
_diffrn_reflns_limit_h_max 12
_diffrn_reflns_limit_h_min -13
_diffrn_reflns_limit_k_max 22
_diffrn_reflns_limit_k_min -13
_diffrn_reflns_limit_l_max 9
_diffrn_reflns_limit_l_min -12
_diffrn_reflns_number 17261
_diffrn_reflns_theta_full 28.29
_diffrn_reflns_theta_max 28.29
_diffrn_reflns_theta_min 2.08
_diffrn_standards_number 0
_exptl_absorpt_coefficient_mu 0.345
_exptl_absorpt_correction_T_max 0.941
_exptl_absorpt_correction_T_min 0.879
_exptl_absorpt_correction_type multi-scan
_exptl_absorpt_process_details '(SADABS; Bruker, 2005)'
_exptl_crystal_colour Yellow
_exptl_crystal_density_diffrn 1.350
_exptl_crystal_density_method 'not measured'
_exptl_crystal_description Prisms
_exptl_crystal_F_000 648
_exptl_crystal_size_max 0.40
_exptl_crystal_size_mid 0.30
_exptl_crystal_size_min 0.18
_refine_diff_density_max 0.243
_refine_diff_density_min -0.198
_refine_ls_goodness_of_fit_ref 1.009
_refine_ls_hydrogen_treatment constr
_refine_ls_matrix_type full
_refine_ls_number_parameters 191
_refine_ls_number_reflns 3807
_refine_ls_number_restraints 0
_refine_ls_restrained_S_all 1.009
_refine_ls_R_factor_all 0.0539
_refine_ls_R_factor_gt 0.0360
_refine_ls_shift/su_max 0.000
_refine_ls_shift/su_mean 0.000
_refine_ls_structure_factor_coef Fsqd
_refine_ls_weighting_details 'calc w=1/[\s^2^(Fo^2^)+(0.0498P)^2^+0.3691P] where P=(Fo^2^+2Fc^2^)/3'
_refine_ls_weighting_scheme calc
_refine_ls_wR_factor_gt 0.0929
_refine_ls_wR_factor_ref 0.1036
_reflns_number_gt 2879
_reflns_number_total 3807
_reflns_threshold_expression I>2\s(I)
_cod_data_source_file hb5181.cif
_cod_data_source_block I
_cod_original_sg_symbol_H-M 'P 21/c'
_cod_database_code 2223813
_cod_database_fobs_code 2223813

loop_
_symmetry_equiv_pos_site_id
_symmetry_equiv_pos_as_xyz
1 x,y,z
2 -x,1/2+y,1/2-z
3 -x,-y,-z
4 x,1/2-y,1/2+z

loop_
_atom_site_aniso_label
_atom_site_aniso_U_11
_atom_site_aniso_U_22
_atom_site_aniso_U_33
_atom_site_aniso_U_12
_atom_site_aniso_U_13
_atom_site_aniso_U_23
S1 0.0330(2) 0.0478(2) 0.0411(2) 0.0007(2) -0.0014(2) 0.0040(2)
S2 0.0639(3) 0.0516(3) 0.0477(3) -0.0025(2) 0.0028(2) 0.0119(2)
O1 0.0342(6) 0.0622(8) 0.0804(10) 0.0084(6) 0.0030(6) 0.0248(7)
N1 0.0321(7) 0.0371(7) 0.0450(8) -0.0012(5) 0.0062(5) 0.0000(6)
C1 0.0342(8) 0.0439(9) 0.0451(9) -0.0024(7) 0.0059(7) 0.0020(7)
C2 0.0418(9) 0.0535(10) 0.0578(11) 0.0034(8) 0.0089(8) -0.0037(9)
C3 0.0432(11) 0.0808(15) 0.0722(14) 0.0103(10) 0.0183(10) 0.0057(12)
C4 0.0382(10) 0.0817(15) 0.0866(16) -0.0095(10) 0.0095(10) 0.0170(13)
C5 0.0572(13) 0.0668(14) 0.109(2) -0.0241(11) 0.0110(13) -0.0107(14)
C6 0.0501(11) 0.0584(12) 0.0864(16) -0.0107(9) 0.0177(11) -0.0182(11)
C7 0.0341(8) 0.0369(8) 0.0495(9) 0.0031(6) 0.0066(7) 0.0013(7)
C8 0.0321(8) 0.0346(8) 0.0408(8) 0.0034(6) 0.0023(6) -0.0016(6)
C9 0.0396(8) 0.0364(8) 0.0363(8) -0.0013(6) 0.0035(6) -0.0048(6)
C10 0.0330(8) 0.0390(8) 0.0451(9) 0.0053(6) 0.0026(7) 0.0011(7)
C11 0.0330(8) 0.0445(8) 0.0374(8) 0.0006(7) 0.0025(6) -0.0017(7)
C12 0.0378(8) 0.0421(8) 0.0379(9) -0.0053(7) 0.0022(7) -0.0042(7)
C13 0.0482(10) 0.0555(11) 0.0535(11) -0.0121(8) 0.0076(8) 0.0006(9)
C14 0.0343(9) 0.0815(14) 0.0623(12) -0.0096(9) 0.0106(8) -0.0051(11)
C15 0.0336(9) 0.0813(14) 0.0589(12) 0.0108(9) 0.0014(8) 0.0055(10)
C16 0.0383(9) 0.0640(12) 0.0508(10) 0.0069(8) 0.0060(8) 0.0122(9)
C17 0.0530(10) 0.0416(9) 0.0556(11) -0.0013(8) 0.0043(8) 0.0059(8)

loop_
_atom_site_type_symbol
_atom_site_label
_atom_site_fract_x
_atom_site_fract_y
_atom_site_fract_z
_atom_site_U_iso_or_equiv
_atom_site_thermal_displace_type
_atom_site_calc_flag
_atom_site_refinement_flags
_atom_site_occupancy
S S1 0.95527(4) 0.36087(3) 0.48338(4) 0.04080(10) Uani . . 1.000
S S2 0.81145(5) 0.25140(3) 0.66855(5) 0.0544(2) Uani . . 1.000
O O1 0.62790(12) 0.44603(8) 0.30111(16) 0.0590(5) Uani . . 1.000
N N1 0.69362(13) 0.35311(8) 0.47353(15) 0.0379(4) Uani . . 1.000
C C1 0.55749(16) 0.32728(10) 0.49995(18) 0.0409(5) Uani . . 1.000
C C2 0.47556(18) 0.37600(11) 0.5756(2) 0.0508(6) Uani . . 1.000
C C3 0.3467(2) 0.34908(14) 0.6034(3) 0.0648(8) Uani . . 1.000
C C4 0.3022(2) 0.27496(15) 0.5571(3) 0.0686(8) Uani . . 1.000
C C5 0.3841(2) 0.22789(15) 0.4798(3) 0.0774(9) Uani . . 1.000
C C6 0.5136(2) 0.25369(12) 0.4493(3) 0.0644(8) Uani . . 1.000
C C7 0.71757(16) 0.41175(9) 0.37026(18) 0.0400(5) Uani . . 1.000
C C8 0.86629(15) 0.42329(9) 0.36025(17) 0.0358(5) Uani . . 1.000
C C9 0.80674(16) 0.32015(9) 0.54449(17) 0.0374(5) Uani . . 1.000
C C10 0.91369(16) 0.47413(9) 0.26411(18) 0.0390(5) Uani . . 1.000
C C11 1.05266(15) 0.49045(10) 0.22684(17) 0.0383(5) Uani . . 1.000
C C12 1.07841(16) 0.55752(10) 0.14107(17) 0.0393(5) Uani . . 1.000
C C13 1.20990(18) 0.56853(12) 0.0986(2) 0.0522(6) Uani . . 1.000
C C14 1.31437(18) 0.51669(14) 0.1394(2) 0.0591(7) Uani . . 1.000
C C15 1.29056(18) 0.45192(13) 0.2249(2) 0.0580(7) Uani . . 1.000
C C16 1.16070(17) 0.43879(12) 0.2676(2) 0.0509(6) Uani . . 1.000
C C17 0.96876(19) 0.61723(10) 0.0967(2) 0.0500(6) Uani . . 1.000
H H2 0.50600 0.42618 0.60750 0.0609 Uiso . . 1.000
H H3 0.28976 0.38161 0.65410 0.0777 Uiso . . 1.000
H H4 0.21635 0.25676 0.57835 0.0823 Uiso . . 1.000
H H5 0.35298 0.17800 0.44709 0.0929 Uiso . . 1.000
H H6 0.56916 0.22185 0.39589 0.0773 Uiso . . 1.000
H H10 0.84702 0.50379 0.21293 0.0468 Uiso . . 1.000
H H13 1.22796 0.61221 0.04085 0.0626 Uiso . . 1.000
H H14 1.40133 0.52561 0.10891 0.0709 Uiso . . 1.000
H H15 1.36121 0.41725 0.25365 0.0695 Uiso . . 1.000
H H16 1.14447 0.39461 0.32487 0.0611 Uiso . . 1.000
H H17A 1.00596 0.65805 0.03813 0.0751 Uiso . . 1.000
H H17B 0.93458 0.64157 0.18005 0.0751 Uiso . . 1.000
H H17C 0.89582 0.59014 0.04357 0.0751 Uiso . . 1.000

loop_
_atom_type_symbol
_atom_type_description
_atom_type_scat_dispersion_real
_atom_type_scat_dispersion_imag
_atom_type_scat_source
C C 0.0033 0.0016 'International Tables Vol C Tables 4.2.6.8 and 6.1.1.4'
H H 0.0000 0.0000 'International Tables Vol C Tables 4.2.6.8 and 6.1.1.4'
N N 0.0061 0.0033 'International Tables Vol C Tables 4.2.6.8 and 6.1.1.4'
O O 0.0106 0.0060 'International Tables Vol C Tables 4.2.6.8 and 6.1.1.4'
S S 0.1246 0.1234 'International Tables Vol C Tables 4.2.6.8 and 6.1.1.4'

loop_
_geom_angle_atom_site_label_1
_geom_angle_atom_site_label_2
_geom_angle_atom_site_label_3
_geom_angle_site_symmetry_1
_geom_angle_site_symmetry_2
_geom_angle_site_symmetry_3
_geom_angle
_geom_angle_publ_flag
C8 S1 C9 . . . 93.05(7) no
C1 N1 C7 . . . 121.49(13) no
C1 N1 C9 . . . 121.99(13) no
C7 N1 C9 . . . 116.49(13) no
N1 C1 C2 . . . 119.62(15) no
N1 C1 C6 . . . 118.77(15) no
C2 C1 C6 . . . 121.60(16) no
C1 C2 C3 . . . 118.72(18) no
C2 C3 C4 . . . 120.6(2) no
C3 C4 C5 . . . 119.9(2) no
C4 C5 C6 . . . 120.7(2) no
C1 C6 C5 . . . 118.4(2) no
O1 C7 N1 . . . 123.48(15) no
O1 C7 C8 . . . 126.56(15) no
N1 C7 C8 . . . 109.96(13) no
S1 C8 C7 . . . 109.66(11) no
S1 C8 C10 . . . 129.72(12) no
C7 C8 C10 . . . 120.60(14) no
S1 C9 S2 . . . 121.42(10) no
S1 C9 N1 . . . 110.83(11) no
S2 C9 N1 . . . 127.74(12) no
C8 C10 C11 . . . 130.48(15) no
C10 C11 C12 . . . 119.31(14) no
C10 C11 C16 . . . 121.79(15) no
C12 C11 C16 . . . 118.82(14) no
C11 C12 C13 . . . 118.18(15) no
C11 C12 C17 . . . 122.00(14) no
C13 C12 C17 . . . 119.81(15) no
C12 C13 C14 . . . 121.96(18) no
C13 C14 C15 . . . 120.20(17) no
C14 C15 C16 . . . 119.26(18) no
C11 C16 C15 . . . 121.57(18) no
C1 C2 H2 . . . 121.00 no
C3 C2 H2 . . . 121.00 no
C2 C3 H3 . . . 120.00 no
C4 C3 H3 . . . 120.00 no
C3 C4 H4 . . . 120.00 no
C5 C4 H4 . . . 120.00 no
C4 C5 H5 . . . 120.00 no
C6 C5 H5 . . . 120.00 no
C1 C6 H6 . . . 121.00 no
C5 C6 H6 . . . 121.00 no
C8 C10 H10 . . . 115.00 no
C11 C10 H10 . . . 115.00 no
C12 C13 H13 . . . 119.00 no
C14 C13 H13 . . . 119.00 no
C13 C14 H14 . . . 120.00 no
C15 C14 H14 . . . 120.00 no
C14 C15 H15 . . . 120.00 no
C16 C15 H15 . . . 120.00 no
C11 C16 H16 . . . 119.00 no
C15 C16 H16 . . . 119.00 no
C12 C17 H17A . . . 109.00 no
C12 C17 H17B . . . 109.00 no
C12 C17 H17C . . . 109.00 no
H17A C17 H17B . . . 109.00 no
H17A C17 H17C . . . 109.00 no
H17B C17 H17C . . . 109.00 no

loop_
_geom_bond_atom_site_label_1
_geom_bond_atom_site_label_2
_geom_bond_site_symmetry_1
_geom_bond_site_symmetry_2
_geom_bond_distance
_geom_bond_publ_flag
S1 C8 . . 1.7476(16) no
S1 C9 . . 1.7389(16) no
S2 C9 . . 1.6306(16) no
O1 C7 . . 1.205(2) no
N1 C1 . . 1.442(2) no
N1 C7 . . 1.405(2) no
N1 C9 . . 1.375(2) no
C1 C2 . . 1.371(2) no
C1 C6 . . 1.373(3) no
C2 C3 . . 1.384(3) no
C3 C4 . . 1.370(3) no
C4 C5 . . 1.364(3) no
C5 C6 . . 1.390(3) no
C7 C8 . . 1.483(2) no
C8 C10 . . 1.341(2) no
C10 C11 . . 1.457(2) no
C11 C12 . . 1.408(2) no
C11 C16 . . 1.401(2) no
C12 C13 . . 1.388(2) no
C12 C17 . . 1.506(2) no
C13 C14 . . 1.377(3) no
C14 C15 . . 1.372(3) no
C15 C16 . . 1.379(2) no
C2 H2 . . 0.9300 no
C3 H3 . . 0.9300 no
C4 H4 . . 0.9300 no
C5 H5 . . 0.9300 no
C6 H6 . . 0.9300 no
C10 H10 . . 0.9300 no
C13 H13 . . 0.9300 no
C14 H14 . . 0.9300 no
C15 H15 . . 0.9300 no
C16 H16 . . 0.9300 no
C17 H17A . . 0.9600 no
C17 H17B . . 0.9600 no
C17 H17C . . 0.9600 no

loop_
_geom_hbond_atom_site_label_D
_geom_hbond_atom_site_label_H
_geom_hbond_atom_site_label_A
_geom_hbond_site_symmetry_A
_geom_hbond_distance_DH
_geom_hbond_distance_HA
_geom_hbond_distance_DA
_geom_hbond_angle_DHA
_geom_hbond_publ_flag
C16 H16 S1 . 0.93 2.52 3.2197(19) 133 yes
C17 H17C CgC 3_765 0.96 2.72 3.569(2) 148 yes

loop_
_geom_torsion_atom_site_label_1
_geom_torsion_atom_site_label_2
_geom_torsion_atom_site_label_3
_geom_torsion_atom_site_label_4
_geom_torsion_site_symmetry_1
_geom_torsion_site_symmetry_2
_geom_torsion_site_symmetry_3
_geom_torsion_site_symmetry_4
_geom_torsion
_geom_torsion_publ_flag
C9 S1 C8 C7 . . . . 0.70(12) no
C9 S1 C8 C10 . . . . -177.47(16) no
C8 S1 C9 S2 . . . . 179.23(11) no
C8 S1 C9 N1 . . . . -0.06(13) no
C7 N1 C1 C2 . . . . -75.8(2) no
C7 N1 C1 C6 . . . . 104.8(2) no
C9 N1 C1 C2 . . . . 106.26(19) no
C9 N1 C1 C6 . . . . -73.2(2) no
C1 N1 C7 O1 . . . . 2.6(2) no
C1 N1 C7 C8 . . . . -176.90(14) no
C9 N1 C7 O1 . . . . -179.33(16) no
C9 N1 C7 C8 . . . . 1.18(19) no
C1 N1 C9 S1 . . . . 177.41(12) no
C1 N1 C9 S2 . . . . -1.8(2) no
C7 N1 C9 S1 . . . . -0.66(17) no
C7 N1 C9 S2 . . . . -179.90(13) no
N1 C1 C2 C3 . . . . -178.13(18) no
C6 C1 C2 C3 . . . . 1.3(3) no
N1 C1 C6 C5 . . . . 177.6(2) no
C2 C1 C6 C5 . . . . -1.8(3) no
C1 C2 C3 C4 . . . . 0.5(3) no
C2 C3 C4 C5 . . . . -1.6(4) no
C3 C4 C5 C6 . . . . 1.1(4) no
C4 C5 C6 C1 . . . . 0.6(4) no
O1 C7 C8 S1 . . . . 179.38(15) no
O1 C7 C8 C10 . . . . -2.3(3) no
N1 C7 C8 S1 . . . . -1.15(16) no
N1 C7 C8 C10 . . . . 177.21(14) no
S1 C8 C10 C11 . . . . 3.5(3) no
C7 C8 C10 C11 . . . . -174.47(16) no
C8 C10 C11 C12 . . . . -168.06(17) no
C8 C10 C11 C16 . . . . 15.4(3) no
C10 C11 C12 C13 . . . . -175.47(16) no
C10 C11 C12 C17 . . . . 5.4(2) no
C16 C11 C12 C13 . . . . 1.1(2) no
C16 C11 C12 C17 . . . . -178.04(16) no
C10 C11 C16 C15 . . . . 176.08(17) no
C12 C11 C16 C15 . . . . -0.5(3) no
C11 C12 C13 C14 . . . . -0.8(3) no
C17 C12 C13 C14 . . . . 178.36(17) no
C12 C13 C14 C15 . . . . -0.2(3) no
C13 C14 C15 C16 . . . . 0.9(3) no
C14 C15 C16 C11 . . . . -0.6(3) no

loop_
_cod_related_entry_id
_cod_related_entry_database
_cod_related_entry_code
1 ChemSpider 4862407
